data_7204867
loop_
_publ_author_name
'Shahina Begum, Noor'
'Girija, C. R.'
'Nagendrappa, Gopalpur'

_publ_section_title
;
 The influence of the trimethylsilyl group: helical self-assembly of
 syn-7-trimethylsilyl-5-norbornene-endo-2,3-dicarboxylic acid
;
_journal_issue 24
_journal_name_full CrystEngComm
_journal_page_first 116
_journal_paper_doi 10.1039/b403631j
_journal_volume 6
_journal_year 2004
_chemical_formula_sum 'C12 H18 O4 Si'
_chemical_formula_weight 254.35
_chemical_name_common 'syn-7-trimethyl-silyl-5 Norbornene-2,3-endo -dicarboxylic acid'
_chemical_name_systematic
;
?
;
_space_group_IT_number 33
_symmetry_cell_setting orthorhombic
_symmetry_space_group_name_Hall 'P 2c -2n'
_symmetry_space_group_name_H-M 'P n a 21'
_atom_sites_solution_hydrogens geom
_atom_sites_solution_primary direct
_atom_sites_solution_secondary difmap
_audit_creation_method SHELXL-97
_cell_angle_alpha 90.00
_cell_angle_beta 90.00
_cell_angle_gamma 90.00
_cell_formula_units_Z 4
_cell_length_a 22.5962(5)
_cell_length_b 8.1506(2)
_cell_length_c 7.69640(10)
_cell_measurement_temperature 293(2)
_cell_volume 1417.47(5)
_computing_cell_refinement 'Siemens SMART'
_computing_data_collection 'Siemens SMART'
_computing_data_reduction 'Siemens SAINT'
_computing_structure_refinement 'SHELXL-97 (Sheldrick, 1997)'
_computing_structure_solution 'SHELXS-97 (Sheldrick, 1997)'
_diffrn_ambient_temperature 293(2)
_diffrn_measured_fraction_theta_full 0.994
_diffrn_measured_fraction_theta_max 0.994
_diffrn_measurement_device_type 'Siemens SMART CCD area detector'
_diffrn_measurement_method ' \W scans'
_diffrn_radiation_monochromator graphite
_diffrn_radiation_source 'fine-focus sealed tube'
_diffrn_radiation_type MoK\a
_diffrn_radiation_wavelength 0.71073
_diffrn_reflns_av_R_equivalents 0.0608
_diffrn_reflns_av_sigmaI/netI 0.0514
_diffrn_reflns_limit_h_max 24
_diffrn_reflns_limit_h_min -23
_diffrn_reflns_limit_k_max 7
_diffrn_reflns_limit_k_min -9
_diffrn_reflns_limit_l_max 8
_diffrn_reflns_limit_l_min -8
_diffrn_reflns_number 5612
_diffrn_reflns_theta_full 23.25
_diffrn_reflns_theta_max 23.25
_diffrn_reflns_theta_min 1.80
_exptl_absorpt_coefficient_mu 0.166
_exptl_absorpt_correction_type none
_exptl_crystal_colour colourless
_exptl_crystal_density_diffrn 1.192
_exptl_crystal_density_meas ?
_exptl_crystal_density_method .
_exptl_crystal_description prism
_exptl_crystal_F_000 544
_exptl_crystal_size_max 0.30
_exptl_crystal_size_mid 0.25
_exptl_crystal_size_min 0.10
_refine_diff_density_max 0.185
_refine_diff_density_min -0.191
_refine_diff_density_rms 0.037
_refine_ls_abs_structure_details 'Flack H D (1983), Acta Cryst. A39, 876-881'
_refine_ls_abs_structure_Flack -0.41(19)
_refine_ls_extinction_coef 0.015(3)
_refine_ls_extinction_expression Fc^*^=kFc[1+0.001xFc^2^\l^3^/sin(2\q)]^-1/4^
_refine_ls_extinction_method SHELXL
_refine_ls_goodness_of_fit_ref 0.890
_refine_ls_hydrogen_treatment mixed
_refine_ls_matrix_type full
_refine_ls_number_parameters 157
_refine_ls_number_reflns 2007
_refine_ls_number_restraints 1
_refine_ls_restrained_S_all 0.889
_refine_ls_R_factor_all 0.0410
_refine_ls_R_factor_gt 0.0383
_refine_ls_shift/su_max 0.000
_refine_ls_shift/su_mean 0.000
_refine_ls_structure_factor_coef Fsqd
_refine_ls_weighting_details 'calc w=1/[\s^2^(Fo^2^)+(0.0893P)^2^+0.0000P] where P=(Fo^2^+2Fc^2^)/3'
_refine_ls_weighting_scheme calc
_refine_ls_wR_factor_gt 0.1103
_refine_ls_wR_factor_ref 0.1133
_reflns_number_gt 1866
_reflns_number_total 2007
_reflns_threshold_expression >2sigma(I)
_cod_data_source_file b403631j.txt
_cod_data_source_block gir1
_cod_original_sg_symbol_H-M Pna21
_cod_database_code 7204867

loop_
_symmetry_equiv_pos_as_xyz
'x, y, z'
'-x, -y, z+1/2'
'-x+1/2, y+1/2, z+1/2'
'x+1/2, -y+1/2, z'

loop_
_atom_site_label
_atom_site_type_symbol
_atom_site_fract_x
_atom_site_fract_y
_atom_site_fract_z
_atom_site_U_iso_or_equiv
_atom_site_adp_type
_atom_site_occupancy
_atom_site_symmetry_multiplicity
_atom_site_calc_flag
_atom_site_refinement_flags
_atom_site_disorder_assembly
_atom_site_disorder_group
Si1 Si 0.17978(4) 0.55953(11) 0.50148(13) 0.0676(3) Uani 1 1 d . . .
O1 O 0.01735(9) 0.2320(3) -0.1143(3) 0.0670(6) Uani 1 1 d . . .
H1 H 0.0103 0.1458 -0.1652 0.101 Uiso 1 1 calc R . .
O2 O 0.09925(8) 0.0996(3) -0.0282(3) 0.0650(6) Uani 1 1 d . . .
O3 O -0.05105(10) 0.2048(3) 0.4197(4) 0.0758(7) Uani 1 1 d . . .
H3 H -0.0690 0.1179 0.4298 0.114 Uiso 1 1 calc R . .
O4 O -0.00012(10) 0.0603(2) 0.2234(3) 0.0688(6) Uani 1 1 d . . .
C1 C 0.13224(11) 0.3649(3) 0.2095(4) 0.0520(6) Uani 1 1 d . . .
H1' H 0.1649 0.3983 0.1334 0.062 Uiso 1 1 calc R . .
C6 C 0.07013(11) 0.3499(3) 0.1191(4) 0.0505(7) Uani 1 1 d . . .
H6 H 0.0628 0.4531 0.0573 0.061 Uiso 1 1 calc R . .
C5 C 0.02662(11) 0.3437(3) 0.2774(4) 0.0511(6) Uani 1 1 d . . .
H5 H -0.0003 0.4377 0.2715 0.061 Uiso 1 1 calc R . .
C4 C 0.07040(12) 0.3673(4) 0.4364(4) 0.0533(7) Uani 1 1 d . . .
H4 H 0.0521 0.4040 0.5451 0.064 Uiso 1 1 calc R . .
C3 C 0.10659(13) 0.2115(4) 0.4483(4) 0.0587(7) Uani 1 1 d . . .
H3' H 0.1041 0.1320 0.5346 0.070 Uiso 1 1 calc R . .
C2 C 0.14257(12) 0.2100(4) 0.3122(4) 0.0578(7) Uani 1 1 d . . .
H2 H 0.1695 0.1277 0.2848 0.069 Uiso 1 1 calc R . .
C7 C 0.11675(12) 0.4866(4) 0.3559(4) 0.0538(7) Uani 1 1 d . . .
H7 H 0.0963 0.5818 0.3064 0.065 Uiso 1 1 calc R . .
C8 C 0.06453(11) 0.2122(3) -0.0118(4) 0.0525(7) Uani 1 1 d . . .
C9 C -0.00905(11) 0.1884(4) 0.3001(4) 0.0547(7) Uani 1 1 d . . .
C10 C 0.25136(18) 0.4764(11) 0.4288(9) 0.173(4) Uani 1 1 d . . .
H10A H 0.2579 0.5058 0.3095 0.260 Uiso 1 1 calc R . .
H10B H 0.2510 0.3591 0.4397 0.260 Uiso 1 1 calc R . .
H10C H 0.2825 0.5210 0.4992 0.260 Uiso 1 1 calc R . .
C11 C 0.1817(3) 0.7872(6) 0.4817(10) 0.164(3) Uani 1 1 d . . .
H11A H 0.1883 0.8169 0.3626 0.246 Uiso 1 1 calc R . .
H11B H 0.2132 0.8300 0.5522 0.246 Uiso 1 1 calc R . .
H11C H 0.1447 0.8320 0.5201 0.246 Uiso 1 1 calc R . .
C12 C 0.16702(18) 0.5035(6) 0.7343(6) 0.0929(11) Uani 1 1 d . . .
H12A H 0.1302 0.5496 0.7728 0.139 Uiso 1 1 calc R . .
H12B H 0.1987 0.5458 0.8041 0.139 Uiso 1 1 calc R . .
H12C H 0.1656 0.3862 0.7454 0.139 Uiso 1 1 calc R . .

loop_
_atom_site_aniso_label
_atom_site_aniso_U_11
_atom_site_aniso_U_22
_atom_site_aniso_U_33
_atom_site_aniso_U_23
_atom_site_aniso_U_13
_atom_site_aniso_U_12
Si1 0.0687(5) 0.0823(6) 0.0518(5) -0.0120(4) 0.0010(4) -0.0222(4)
O1 0.0714(12) 0.0704(12) 0.0593(13) -0.0006(10) -0.0168(10) -0.0053(11)
O2 0.0472(10) 0.0778(12) 0.0700(14) -0.0215(11) 0.0011(9) -0.0012(9)
O3 0.0669(13) 0.0674(14) 0.0932(18) -0.0029(12) 0.0353(13) -0.0025(9)
O4 0.0769(13) 0.0636(13) 0.0659(14) -0.0081(10) 0.0206(12) -0.0166(11)
C1 0.0461(13) 0.0636(15) 0.0461(14) -0.0008(12) 0.0016(11) -0.0105(11)
C6 0.0519(15) 0.0536(16) 0.0459(16) 0.0025(11) 0.0015(12) -0.0048(12)
C5 0.0482(13) 0.0528(14) 0.0523(15) 0.0014(12) 0.0045(12) 0.0022(11)
C4 0.0548(15) 0.0597(16) 0.0453(15) -0.0056(12) 0.0072(12) -0.0022(12)
C3 0.0597(15) 0.0658(17) 0.0506(17) 0.0062(13) -0.0026(13) -0.0043(13)
C2 0.0480(14) 0.0687(17) 0.0568(19) -0.0081(14) -0.0065(14) 0.0026(13)
C7 0.0576(15) 0.0551(15) 0.0488(15) -0.0024(13) 0.0050(13) -0.0059(13)
C8 0.0462(14) 0.0647(17) 0.0467(15) 0.0020(14) 0.0046(13) -0.0074(13)
C9 0.0449(14) 0.0646(18) 0.0545(17) 0.0004(14) 0.0039(14) -0.0001(11)
C10 0.056(2) 0.316(9) 0.148(6) -0.134(6) 0.011(3) -0.034(4)
C11 0.256(8) 0.099(3) 0.138(5) 0.020(3) -0.077(6) -0.078(4)
C12 0.097(3) 0.110(3) 0.071(3) 0.004(2) -0.0123(19) -0.016(2)

loop_
_atom_type_symbol
_atom_type_description
_atom_type_scat_dispersion_real
_atom_type_scat_dispersion_imag
_atom_type_scat_source
C C 0.0033 0.0016 'International Tables Vol C Tables 4.2.6.8 and 6.1.1.4'
H H 0.0000 0.0000 'International Tables Vol C Tables 4.2.6.8 and 6.1.1.4'
O O 0.0106 0.0060 'International Tables Vol C Tables 4.2.6.8 and 6.1.1.4'
Si Si 0.0817 0.0704 'International Tables Vol C Tables 4.2.6.8 and 6.1.1.4'

loop_
_geom_angle_atom_site_label_1
_geom_angle_atom_site_label_2
_geom_angle_atom_site_label_3
_geom_angle
_geom_angle_site_symmetry_1
_geom_angle_site_symmetry_3
_geom_angle_publ_flag
C10 Si1 C11 108.7(4) . . ?
C10 Si1 C12 109.7(3) . . ?
C11 Si1 C12 109.0(3) . . ?
C10 Si1 C7 111.28(18) . . ?
C11 Si1 C7 106.3(2) . . ?
C12 Si1 C7 111.79(15) . . ?
C8 O1 H1 109.5 . . ?
C9 O3 H3 109.5 . . ?
C2 C1 C7 101.0(3) . . ?
C2 C1 C6 107.8(2) . . ?
C7 C1 C6 99.8(2) . . ?
C2 C1 H1 115.4 . . ?
C7 C1 H1 115.4 . . ?
C6 C1 H1 115.4 . . ?
C8 C6 C5 116.2(2) . . ?
C8 C6 C1 115.3(2) . . ?
C5 C6 C1 102.7(2) . . ?
C8 C6 H6 107.4 . . ?
C5 C6 H6 107.4 . . ?
C1 C6 H6 107.4 . . ?
C9 C5 C6 116.9(2) . . ?
C9 C5 C4 110.2(2) . . ?
C6 C5 C4 101.82(18) . . ?
C9 C5 H5 109.2 . . ?
C6 C5 H5 109.2 . . ?
C4 C5 H5 109.2 . . ?
C3 C4 C7 100.6(2) . . ?
C3 C4 C5 106.4(2) . . ?
C7 C4 C5 100.8(2) . . ?
C3 C4 H4 115.6 . . ?
C7 C4 H4 115.6 . . ?
C5 C4 H4 115.6 . . ?
C2 C3 C4 106.9(3) . . ?
C2 C3 H3 126.5 . . ?
C4 C3 H3 126.5 . . ?
C3 C2 C1 108.2(2) . . ?
C3 C2 H2 125.9 . . ?
C1 C2 H2 125.9 . . ?
C1 C7 C4 92.4(2) . . ?
C1 C7 Si1 117.42(18) . . ?
C4 C7 Si1 117.6(2) . . ?
C1 C7 H7 109.4 . . ?
C4 C7 H7 109.4 . . ?
Si1 C7 H7 109.4 . . ?
O2 C8 O1 123.1(3) . . ?
O2 C8 C6 125.2(3) . . ?
O1 C8 C6 111.7(2) . . ?
O4 C9 O3 122.7(3) . . ?
O4 C9 C5 125.1(2) . . ?
O3 C9 C5 112.2(2) . . ?
Si1 C10 H10A 109.5 . . ?
Si1 C10 H10B 109.5 . . ?
H10A C10 H10B 109.5 . . ?
Si1 C10 H10C 109.5 . . ?
H10A C10 H10C 109.5 . . ?
H10B C10 H10C 109.5 . . ?
Si1 C11 H11A 109.5 . . ?
Si1 C11 H11B 109.5 . . ?
H11A C11 H11B 109.5 . . ?
Si1 C11 H11C 109.5 . . ?
H11A C11 H11C 109.5 . . ?
H11B C11 H11C 109.5 . . ?
Si1 C12 H12A 109.5 . . ?
Si1 C12 H12B 109.5 . . ?
H12A C12 H12B 109.5 . . ?
Si1 C12 H12C 109.5 . . ?
H12A C12 H12C 109.5 . . ?
H12B C12 H12C 109.5 . . ?

loop_
_geom_bond_atom_site_label_1
_geom_bond_atom_site_label_2
_geom_bond_distance
_geom_bond_site_symmetry_2
_geom_bond_publ_flag
Si1 C10 1.841(5) . ?
Si1 C11 1.862(5) . ?
Si1 C12 1.871(4) . ?
Si1 C7 1.907(3) . ?
O1 C8 1.336(3) . ?
O1 H1 0.8200 . ?
O2 C8 1.214(4) . ?
O3 C9 1.329(4) . ?
O3 H3 0.8200 . ?
O4 C9 1.217(3) . ?
C1 C2 1.507(4) . ?
C1 C7 1.541(4) . ?
C1 C6 1.571(3) . ?
C1 H1 0.9800 . ?
C6 C8 1.514(4) . ?
C6 C5 1.566(4) . ?
C6 H6 0.9800 . ?
C5 C9 1.511(4) . ?
C5 C4 1.586(4) . ?
C5 H5 0.9800 . ?
C4 C3 1.513(4) . ?
C4 C7 1.557(4) . ?
C4 H4 0.9800 . ?
C3 C2 1.326(4) . ?
C3 H3 0.9300 . ?
C2 H2 0.9300 . ?
C7 H7 0.9800 . ?
C10 H10A 0.9600 . ?
C10 H10B 0.9600 . ?
C10 H10C 0.9600 . ?
C11 H11A 0.9600 . ?
C11 H11B 0.9600 . ?
C11 H11C 0.9600 . ?
C12 H12A 0.9600 . ?
C12 H12B 0.9600 . ?
C12 H12C 0.9600 . ?

loop_
_geom_torsion_atom_site_label_1
_geom_torsion_atom_site_label_2
_geom_torsion_atom_site_label_3
_geom_torsion_atom_site_label_4
_geom_torsion
_geom_torsion_site_symmetry_1
_geom_torsion_site_symmetry_2
_geom_torsion_site_symmetry_3
_geom_torsion_site_symmetry_4
_geom_torsion_publ_flag
C2 C1 C6 C8 -63.1(3) . . . . ?
C7 C1 C6 C8 -168.1(2) . . . . ?
C2 C1 C6 C5 64.2(3) . . . . ?
C7 C1 C6 C5 -40.8(3) . . . . ?
C8 C6 C5 C9 10.0(3) . . . . ?
C1 C6 C5 C9 -116.7(3) . . . . ?
C8 C6 C5 C4 130.1(2) . . . . ?
C1 C6 C5 C4 3.4(2) . . . . ?
C9 C5 C4 C3 54.8(3) . . . . ?
C6 C5 C4 C3 -69.9(2) . . . . ?
C9 C5 C4 C7 159.4(2) . . . . ?
C6 C5 C4 C7 34.7(2) . . . . ?
C7 C4 C3 C2 -34.5(3) . . . . ?
C5 C4 C3 C2 70.2(3) . . . . ?
C4 C3 C2 C1 1.2(3) . . . . ?
C7 C1 C2 C3 33.0(3) . . . . ?
C6 C1 C2 C3 -71.2(3) . . . . ?
C2 C1 C7 C4 -49.6(2) . . . . ?
C6 C1 C7 C4 60.8(2) . . . . ?
C2 C1 C7 Si1 73.3(2) . . . . ?
C6 C1 C7 Si1 -176.24(19) . . . . ?
C3 C4 C7 C1 50.4(2) . . . . ?
C5 C4 C7 C1 -58.8(2) . . . . ?
C3 C4 C7 Si1 -72.5(3) . . . . ?
C5 C4 C7 Si1 178.40(18) . . . . ?
C10 Si1 C7 C1 3.4(4) . . . . ?
C11 Si1 C7 C1 121.6(3) . . . . ?
C12 Si1 C7 C1 -119.6(3) . . . . ?
C10 Si1 C7 C4 112.4(4) . . . . ?
C11 Si1 C7 C4 -129.4(3) . . . . ?
C12 Si1 C7 C4 -10.7(3) . . . . ?
C5 C6 C8 O2 -106.5(3) . . . . ?
C1 C6 C8 O2 13.6(4) . . . . ?
C5 C6 C8 O1 76.0(3) . . . . ?
C1 C6 C8 O1 -163.8(2) . . . . ?
C6 C5 C9 O4 12.2(4) . . . . ?
C4 C5 C9 O4 -103.4(3) . . . . ?
C6 C5 C9 O3 -169.9(2) . . . . ?
C4 C5 C9 O3 74.6(3) . . . . ?

loop_
_cod_related_entry_id
_cod_related_entry_database
_cod_related_entry_code
1 ChemSpider 4415942
